data_1569069
loop_
_publ_author_name
'Mahapatra, Amita'
'Samantara, Aneeya K.'
'Barik, Sahadev'
'Sahoo, Malaya K.'
'Behera, J. N.'
'Sarkar, Moloy'

_publ_section_title
;
 Insight into the structure and transport properties of
 pyrrolidinium-based geminal dicationic-organic ionic crystals:
 unravelling the role of alkyl-chain length.
;
_journal_issue 19
_journal_name_full 'Soft matter'
_journal_page_first 3510
_journal_page_last 3518
_journal_paper_doi 10.1039/d3sm00040k
_journal_volume 19
_journal_year 2023
_chemical_formula_moiety 'Br, C8 H17 N, H2 O'
_chemical_formula_sum 'C8 H19 Br N O'
_chemical_formula_weight 225.15
_space_group_crystal_system triclinic
_space_group_IT_number 2
_space_group_name_Hall '-P 1'
_space_group_name_H-M_alt 'P -1'
_atom_sites_solution_hydrogens mixed
_atom_sites_solution_primary direct
_audit_creation_date 2022-11-10
_audit_creation_method
;
Olex2 1.2-alpha
(compiled 2017.03.28 svn.r3405 for OlexSys, GUI svn.r5335)
;
_audit_update_record
;
2022-11-11 deposited with the CCDC.	2023-04-19 downloaded from the CCDC.
;
_cell_angle_alpha 81.434(4)
_cell_angle_beta 78.227(4)
_cell_angle_gamma 66.545(4)
_cell_formula_units_Z 2
_cell_length_a 8.2705(3)
_cell_length_b 8.3119(4)
_cell_length_c 8.6304(4)
_cell_measurement_reflns_used 12159
_cell_measurement_temperature 294.6(5)
_cell_measurement_theta_max 28.7450
_cell_measurement_theta_min 3.4780
_cell_volume 531.30(4)
_computing_cell_refinement 'CrysAlisPro 1.171.39.46b (Rigaku OD, 2018)'
_computing_data_collection 'CrysAlisPro 1.171.39.46b (Rigaku OD, 2018)'
_computing_data_reduction 'CrysAlisPro 1.171.39.46b (Rigaku OD, 2018)'
_computing_molecular_graphics 'Olex2 (Dolomanov et al., 2009)'
_computing_publication_material 'Olex2 (Dolomanov et al., 2009)'
_computing_structure_refinement 'ShelXL (Sheldrick, 2015)'
_computing_structure_solution 'SIR97 (Burla et al., 2007)'
_diffrn_ambient_environment air
_diffrn_ambient_temperature 294.6(5)
_diffrn_detector 'CCD plate'
_diffrn_detector_type 'Pilatus 200K'
_diffrn_measured_fraction_theta_full 0.996
_diffrn_measured_fraction_theta_max 0.970
_diffrn_measurement_details
;
List of Runs (angles in degrees, time in seconds):

  # Type    Start    End  Width  t~exp~   \w     \q     \k     \f   Frames
#--------------------------------------------------------------------------
  1  \w     13.00  63.00   0.50    5.54    --   -0.01-144.00-162.00  100
  2  \w      3.00  52.00   0.50    5.54    --   -0.01-126.00   6.00   98
  3  \w     -3.00  66.00   0.50    5.54    --   -0.01  38.00-180.00  138
  4  \w    -68.00   9.00   0.50    5.54    --   -0.01 -14.00  26.90  154
  5  \w    -20.00  36.00   0.50    5.54    --   -0.01 -99.00 120.00  112
  6  \w    -64.00  23.00   0.50    5.54    --   -0.01 -77.00-120.00  174
  7  \w      0.00  49.00   0.50    5.54    --   -0.01-122.00 107.00   98
  8  \w     -6.00  69.00   0.50    5.54    --   -0.01  19.00-120.00  150
  9  \w    -69.00  15.00   0.50    5.54    --   -0.01  -9.00  60.26  168
 10  \w    -69.00  15.00   0.50    5.54    --   -0.01  -9.00 147.01  168
 11  \w    -68.00   9.00   0.50    5.54    --   -0.01 -13.00 -88.34  154
 12  \w    -68.00   9.00   0.50    5.54    --   -0.01 -13.00-150.60  154
 13  \w     -6.00  69.00   0.50    5.54    --   -0.01  19.00 -30.00  150
 14  \w    -69.00   6.00   0.50    5.54    --   -0.01 -19.00 120.00  150
 15  \w     -6.00  69.00   0.50    5.54    --   -0.01  19.00 120.00  150
 16  \w    -69.00  13.00   0.50    5.54    --   -0.01 -10.00 178.44  164
 17  \w    -23.00   2.00   0.50    5.54    --   -0.01  77.00 -90.00   50
 18  \w    -20.00  36.00   0.50    5.54    --   -0.01 -99.00   0.00  112
;
_diffrn_measurement_device 'four-circle diffractometer'
_diffrn_measurement_device_type 'SuperNova, Dual, Cu at home/near, Pilatus 200K'
_diffrn_measurement_method '\w scans'
_diffrn_orient_matrix_type 'CrysAlisPro convention (1999,Acta A55,543-557)'
_diffrn_orient_matrix_UB_11 -0.0358273000
_diffrn_orient_matrix_UB_12 0.0674267000
_diffrn_orient_matrix_UB_13 -0.0587102000
_diffrn_orient_matrix_UB_21 0.0484444000
_diffrn_orient_matrix_UB_22 -0.0589034000
_diffrn_orient_matrix_UB_23 -0.0600023000
_diffrn_orient_matrix_UB_31 -0.0730595000
_diffrn_orient_matrix_UB_32 -0.0262008000
_diffrn_orient_matrix_UB_33 0.0064171000
_diffrn_radiation_monochromator mirror
_diffrn_radiation_probe x-ray
_diffrn_radiation_type MoK\a
_diffrn_radiation_wavelength 0.71073
_diffrn_reflns_av_R_equivalents 0.0669
_diffrn_reflns_av_unetI/netI 0.0266
_diffrn_reflns_Laue_measured_fraction_full 0.996
_diffrn_reflns_Laue_measured_fraction_max 0.970
_diffrn_reflns_limit_h_max 10
_diffrn_reflns_limit_h_min -9
_diffrn_reflns_limit_k_max 10
_diffrn_reflns_limit_k_min -10
_diffrn_reflns_limit_l_max 10
_diffrn_reflns_limit_l_min -10
_diffrn_reflns_number 19379
_diffrn_reflns_point_group_measured_fraction_full 0.996
_diffrn_reflns_point_group_measured_fraction_max 0.970
_diffrn_reflns_theta_full 25.242
_diffrn_reflns_theta_max 26.732
_diffrn_reflns_theta_min 3.437
_diffrn_source 'micro-focus sealed X-ray tube'
_diffrn_source_type 'SuperNova (Mo) X-ray Source'
_exptl_absorpt_coefficient_mu 3.823
_exptl_absorpt_correction_T_max 1.00000
_exptl_absorpt_correction_T_min 0.42655
_exptl_absorpt_correction_type multi-scan
_exptl_absorpt_process_details
;
CrysAlisPro 1.171.39.46b (Rigaku Oxford Diffraction, 2018)
Empirical absorption correction using spherical harmonics,
 implemented in SCALE3 ABSPACK scaling algorithm.
;
_exptl_crystal_colour 'clear light colourless'
_exptl_crystal_colour_lustre clear
_exptl_crystal_colour_modifier light
_exptl_crystal_colour_primary colourless
_exptl_crystal_density_diffrn 1.407
_exptl_crystal_description needle
_exptl_crystal_F_000 234
_exptl_crystal_size_max 0.05
_exptl_crystal_size_mid 0.03
_exptl_crystal_size_min 0.01
_refine_diff_density_max 0.998
_refine_diff_density_min -0.562
_refine_diff_density_rms 0.085
_refine_ls_extinction_method none
_refine_ls_goodness_of_fit_ref 1.060
_refine_ls_hydrogen_treatment mixed
_refine_ls_matrix_type full
_refine_ls_number_parameters 109
_refine_ls_number_reflns 2191
_refine_ls_number_restraints 0
_refine_ls_restrained_S_all 1.060
_refine_ls_R_factor_all 0.0401
_refine_ls_R_factor_gt 0.0358
_refine_ls_shift/su_max 0.002
_refine_ls_shift/su_mean 0.000
_refine_ls_structure_factor_coef Fsqd
_refine_ls_weighting_details 'w=1/[\s^2^(Fo^2^)+(0.0723P)^2^] where P=(Fo^2^+2Fc^2^)/3'
_refine_ls_weighting_scheme calc
_refine_ls_wR_factor_gt 0.0945
_refine_ls_wR_factor_ref 0.0966
_reflns_Friedel_coverage 0.000
_reflns_number_gt 1959
_reflns_number_total 2191
_reflns_threshold_expression 'I > 2\s(I)'
_cod_data_source_file d3sm00040k2.cif
_cod_data_source_block ms-a-d6py
_cod_depositor_comments 'Adding full bibliography for 1569069--1569071.cif.'
_cod_database_code 1569069
_shelx_shelxl_version_number 2016/4
_chemical_oxdiff_formula 'C16 H34 Br2 N4 O1 '
_shelx_space_group_comment
;
The symmetry employed for this shelxl refinement is uniquely defined
by the following loop, which should always be used as a source of
symmetry information in preference to the above space-group names.
They are only intended as comments.
;
_diffrn_oxdiff_ac3_digest_frames
;
01b20ea653cc2baa95b98b2259da183dd3000268fb8
;
_reflns_odcompleteness_completeness 99.71
_reflns_odcompleteness_iscentric 1
_reflns_odcompleteness_theta 24.06
_olex2_refinement_description
;
1. Fixed Uiso
 At 1.2 times of:
  All C(H,H) groups
 At 1.5 times of:
  All C(H,H,H) groups
2.a Secondary CH2 refined with riding coordinates:
 C004(H00A,H00B), C005(H00C,H00D), C006(H00E,H00F), C007(H00G,H00H), C008(H00I,
 H00J), C009(H00K,H00L), C00B(H00P,H00Q)
2.b Idealised Me refined as rotating group:
 C00A(H00M,H00N,H00O)
;
_olex2_submission_special_instructions 'No special instructions were received'
_oxdiff_exptl_absorpt_empirical_details
;
Empirical correction (ABSPACK) includes:
- Absorption correction using spherical harmonics
- Frame scaling
;
_oxdiff_exptl_absorpt_empirical_full_max 1.407
_oxdiff_exptl_absorpt_empirical_full_min 0.638

loop_
_space_group_symop_operation_xyz
'x, y, z'
'-x, -y, -z'

loop_
_atom_site_label
_atom_site_type_symbol
_atom_site_fract_x
_atom_site_fract_y
_atom_site_fract_z
_atom_site_U_iso_or_equiv
_atom_site_adp_type
_atom_site_occupancy
_atom_site_site_symmetry_order
_atom_site_calc_flag
_atom_site_refinement_flags_posn
_atom_site_refinement_flags_adp
_atom_site_refinement_flags_occupancy
_atom_site_disorder_assembly
_atom_site_disorder_group
Br01 Br 0.14391(3) 0.68257(3) 1.26400(3) 0.05077(14) Uani 1 1 d . . . . .
N002 N 0.2530(2) 0.7928(3) 0.7040(2) 0.0372(4) Uani 1 1 d . . . . .
O00 O 0.7619(3) 0.6850(4) 0.4960(5) 0.0935(10) Uani 1 1 d . . . . .
C004 C 0.2563(3) 0.8848(3) 0.8416(3) 0.0387(5) Uani 1 1 d . . . . .
H00A H 0.166978 1.003534 0.836817 0.046 Uiso 1 1 calc R . . . .
H00B H 0.221510 0.824313 0.939659 0.046 Uiso 1 1 calc R . . . .
C005 C 0.4158(3) 0.9874(4) 0.9941(3) 0.0471(6) Uani 1 1 d . . . . .
H00C H 0.318576 1.101539 0.991152 0.057 Uiso 1 1 calc R . . . .
H00D H 0.385649 0.919058 1.088485 0.057 Uiso 1 1 calc R . . . .
C006 C 0.0661(3) 0.7962(4) 0.7160(3) 0.0479(6) Uani 1 1 d . . . . .
H00E H -0.023015 0.909139 0.747246 0.057 Uiso 1 1 calc R . . . .
H00F H 0.047250 0.773908 0.615237 0.057 Uiso 1 1 calc R . . . .
C007 C 0.4325(4) 0.8953(4) 0.8485(3) 0.0507(6) Uani 1 1 d . . . . .
H00G H 0.467438 0.959809 0.753361 0.061 Uiso 1 1 calc R . . . .
H00H H 0.523920 0.777729 0.853635 0.061 Uiso 1 1 calc R . . . .
C008 C 0.0566(4) 0.6508(4) 0.8419(4) 0.0583(7) Uani 1 1 d . . . . .
H00I H -0.017125 0.594855 0.817480 0.070 Uiso 1 1 calc R . . . .
H00J H 0.007243 0.697087 0.945408 0.070 Uiso 1 1 calc R . . . .
C009 C 0.3616(4) 0.5984(3) 0.7166(4) 0.0520(6) Uani 1 1 d . . . . .
H00K H 0.474360 0.575003 0.750183 0.062 Uiso 1 1 calc R . . . .
H00L H 0.385511 0.549529 0.615244 0.062 Uiso 1 1 calc R . . . .
C00A C 0.3086(5) 0.8789(5) 0.5492(3) 0.0569(7) Uani 1 1 d . . . . .
H00M H 0.236139 1.002369 0.544785 0.085 Uiso 1 1 calc GR . . . .
H00N H 0.293737 0.826991 0.463634 0.085 Uiso 1 1 calc GR . . . .
H00O H 0.431728 0.862735 0.539834 0.085 Uiso 1 1 calc GR . . . .
C00B C 0.2492(5) 0.5205(4) 0.8390(4) 0.0643(8) Uani 1 1 d . . . . .
H00P H 0.284500 0.505073 0.942386 0.077 Uiso 1 1 calc R . . . .
H00Q H 0.262338 0.407023 0.809998 0.077 Uiso 1 1 calc R . . . .
H00R H 0.848(5) 0.681(5) 0.425(5) 0.077(12) Uiso 1 1 d . . . . .
H00S H 0.788(6) 0.591(7) 0.554(6) 0.098(15) Uiso 1 1 d . . . . .

loop_
_atom_site_aniso_label
_atom_site_aniso_U_11
_atom_site_aniso_U_22
_atom_site_aniso_U_33
_atom_site_aniso_U_23
_atom_site_aniso_U_13
_atom_site_aniso_U_12
Br01 0.0596(2) 0.0569(2) 0.03946(19) -0.00285(12) -0.00832(12) -0.02601(14)
N002 0.0374(9) 0.0443(10) 0.0345(10) -0.0069(8) -0.0064(7) -0.0186(8)
O00 0.0613(15) 0.0747(17) 0.119(3) 0.0174(16) 0.0047(15) -0.0170(12)
C004 0.0392(11) 0.0467(12) 0.0351(12) -0.0079(9) -0.0086(9) -0.0185(9)
C005 0.0442(13) 0.0630(15) 0.0438(14) -0.0112(11) -0.0064(10) -0.0281(11)
C006 0.0389(12) 0.0620(15) 0.0513(16) -0.0130(12) -0.0109(10) -0.0233(11)
C007 0.0502(14) 0.0713(17) 0.0436(15) -0.0158(12) -0.0049(11) -0.0339(13)
C008 0.0628(17) 0.0741(19) 0.0554(17) -0.0128(14) -0.0018(13) -0.0450(15)
C009 0.0484(14) 0.0465(13) 0.0580(17) -0.0145(12) -0.0060(11) -0.0122(11)
C00A 0.0756(18) 0.0761(18) 0.0345(13) 0.0025(12) -0.0144(12) -0.0446(15)
C00B 0.087(2) 0.0455(14) 0.0615(19) -0.0022(13) -0.0102(16) -0.0275(14)

loop_
_atom_type_symbol
_atom_type_description
_atom_type_scat_dispersion_real
_atom_type_scat_dispersion_imag
_atom_type_scat_source
C C 0.0033 0.0016 'International Tables Vol C Tables 4.2.6.8 and 6.1.1.4'
H H 0.0000 0.0000 'International Tables Vol C Tables 4.2.6.8 and 6.1.1.4'
Br Br -0.2901 2.4595 'International Tables Vol C Tables 4.2.6.8 and 6.1.1.4'
N N 0.0061 0.0033 'International Tables Vol C Tables 4.2.6.8 and 6.1.1.4'
O O 0.0106 0.0060 'International Tables Vol C Tables 4.2.6.8 and 6.1.1.4'

loop_
_geom_angle_atom_site_label_1
_geom_angle_atom_site_label_2
_geom_angle_atom_site_label_3
_geom_angle
_geom_angle_site_symmetry_1
_geom_angle_site_symmetry_3
_geom_angle_publ_flag
C004 N002 C006 108.38(18) . . ?
C009 N002 C004 112.77(19) . . ?
C009 N002 C006 101.56(19) . . ?
C00A N002 C004 110.70(19) . . ?
C00A N002 C006 111.4(2) . . ?
C00A N002 C009 111.7(2) . . ?
H00R O00 H00S 110(4) . . ?
N002 C004 H00A 108.3 . . ?
N002 C004 H00B 108.3 . . ?
H00A C004 H00B 107.4 . . ?
C007 C004 N002 115.86(19) . . ?
C007 C004 H00A 108.3 . . ?
C007 C004 H00B 108.3 . . ?
C005 C005 H00C 108.9 2_677 . ?
C005 C005 H00D 108.9 2_677 . ?
C005 C005 C007 113.4(3) 2_677 . ?
H00C C005 H00D 107.7 . . ?
C007 C005 H00C 108.9 . . ?
C007 C005 H00D 108.9 . . ?
N002 C006 H00E 110.8 . . ?
N002 C006 H00F 110.8 . . ?
H00E C006 H00F 108.9 . . ?
C008 C006 N002 104.7(2) . . ?
C008 C006 H00E 110.8 . . ?
C008 C006 H00F 110.8 . . ?
C004 C007 C005 109.7(2) . . ?
C004 C007 H00G 109.7 . . ?
C004 C007 H00H 109.7 . . ?
C005 C007 H00G 109.7 . . ?
C005 C007 H00H 109.7 . . ?
H00G C007 H00H 108.2 . . ?
C006 C008 H00I 110.7 . . ?
C006 C008 H00J 110.7 . . ?
C006 C008 C00B 105.2(2) . . ?
H00I C008 H00J 108.8 . . ?
C00B C008 H00I 110.7 . . ?
C00B C008 H00J 110.7 . . ?
N002 C009 H00K 110.7 . . ?
N002 C009 H00L 110.7 . . ?
N002 C009 C00B 105.4(2) . . ?
H00K C009 H00L 108.8 . . ?
C00B C009 H00K 110.7 . . ?
C00B C009 H00L 110.7 . . ?
N002 C00A H00M 109.5 . . ?
N002 C00A H00N 109.5 . . ?
N002 C00A H00O 109.5 . . ?
H00M C00A H00N 109.5 . . ?
H00M C00A H00O 109.5 . . ?
H00N C00A H00O 109.5 . . ?
C008 C00B H00P 110.5 . . ?
C008 C00B H00Q 110.5 . . ?
C009 C00B C008 106.0(2) . . ?
C009 C00B H00P 110.5 . . ?
C009 C00B H00Q 110.5 . . ?
H00P C00B H00Q 108.7 . . ?

loop_
_geom_bond_atom_site_label_1
_geom_bond_atom_site_label_2
_geom_bond_distance
_geom_bond_site_symmetry_2
_geom_bond_publ_flag
N002 C004 1.515(3) . ?
N002 C006 1.517(3) . ?
N002 C009 1.504(3) . ?
N002 C00A 1.495(3) . ?
O00 H00R 0.83(4) . ?
O00 H00S 0.84(6) . ?
C004 H00A 0.9700 . ?
C004 H00B 0.9700 . ?
C004 C007 1.507(3) . ?
C005 C005 1.514(5) 2_677 ?
C005 H00C 0.9700 . ?
C005 H00D 0.9700 . ?
C005 C007 1.522(3) . ?
C006 H00E 0.9700 . ?
C006 H00F 0.9700 . ?
C006 C008 1.515(4) . ?
C007 H00G 0.9700 . ?
C007 H00H 0.9700 . ?
C008 H00I 0.9700 . ?
C008 H00J 0.9700 . ?
C008 C00B 1.526(5) . ?
C009 H00K 0.9700 . ?
C009 H00L 0.9700 . ?
C009 C00B 1.508(4) . ?
C00A H00M 0.9600 . ?
C00A H00N 0.9600 . ?
C00A H00O 0.9600 . ?
C00B H00P 0.9700 . ?
C00B H00Q 0.9700 . ?
